data_4112352
loop_
_publ_author_name
'Cheng-Yong Su'
'Andrea M. Goforth'
'Mark D. Smith'
'P. J. Pellechia'
'Hans-Conrad zur Loye'

_publ_section_title
;
 Exceptionally Stable, Hollow Tubular Metal-Organic Architectures:
 Synthesis, Characterization, and Solid-State Transformation Study
;
_journal_name_full 'Journal of the American Chemical Society'
_journal_page_first 3576
_journal_page_last 3586
_journal_paper_doi 10.1021/ja039022m
_journal_volume 126
_journal_year 2004
_chemical_formula_sum 'C2 H3 F N4 O1.65 Zn'
_chemical_formula_weight 193.83
_chemical_name_systematic
; 
 ? 
;
_space_group_IT_number 167
_symmetry_cell_setting trigonal
_symmetry_space_group_name_Hall '-R 3 2"c'
_symmetry_space_group_name_H-M 'R -3 c :H'
_atom_sites_solution_hydrogens geom
_atom_sites_solution_primary direct
_atom_sites_solution_secondary difmap
_audit_creation_method SHELXL-97
_cell_angle_alpha 90.00
_cell_angle_beta 90.00
_cell_angle_gamma 120.00
_cell_formula_units_Z 18
_cell_length_a 18.5059(7)
_cell_length_b 18.5059(7)
_cell_length_c 9.9168(7)
_cell_measurement_reflns_used 3813
_cell_measurement_temperature 150(2)
_cell_measurement_theta_max 28.212
_cell_measurement_theta_min 2.201
_cell_volume 2941.2(3)
_computing_structure_refinement 'SHELXL-97 (Sheldrick, 1997)'
_computing_structure_solution 'SHELXS-97 (Sheldrick, 1990)'
_diffrn_ambient_temperature 150(2)
_diffrn_measured_fraction_theta_full 1.000
_diffrn_measured_fraction_theta_max 1.000
_diffrn_radiation_monochromator graphite
_diffrn_radiation_source 'sealed tube'
_diffrn_radiation_type MoK\a
_diffrn_radiation_wavelength 0.71073
_diffrn_reflns_av_R_equivalents 0.0284
_diffrn_reflns_av_sigmaI/netI 0.0181
_diffrn_reflns_limit_h_max 23
_diffrn_reflns_limit_h_min -23
_diffrn_reflns_limit_k_max 24
_diffrn_reflns_limit_k_min -22
_diffrn_reflns_limit_l_max 13
_diffrn_reflns_limit_l_min -11
_diffrn_reflns_number 5653
_diffrn_reflns_theta_full 28.24
_diffrn_reflns_theta_max 28.24
_diffrn_reflns_theta_min 2.20
_diffrn_standards_decay_% none
_exptl_absorpt_coefficient_mu 3.714
_exptl_absorpt_correction_T_max 1.0000
_exptl_absorpt_correction_T_min 0.6421
_exptl_crystal_colour colorless
_exptl_crystal_density_diffrn 1.970
_exptl_crystal_description needle
_exptl_crystal_F_000 1713
_exptl_crystal_size_max 0.44
_exptl_crystal_size_mid 0.12
_exptl_crystal_size_min 0.10
_refine_diff_density_max 0.384
_refine_diff_density_min -0.383
_refine_diff_density_rms 0.083
_refine_ls_extinction_method none
_refine_ls_goodness_of_fit_ref 1.065
_refine_ls_hydrogen_treatment constr
_refine_ls_matrix_type full
_refine_ls_number_parameters 78
_refine_ls_number_reflns 815
_refine_ls_number_restraints 0
_refine_ls_restrained_S_all 1.065
_refine_ls_R_factor_all 0.0265
_refine_ls_R_factor_gt 0.0241
_refine_ls_shift/su_max 0.001
_refine_ls_shift/su_mean 0.000
_refine_ls_structure_factor_coef Fsqd
_refine_ls_weighting_details 'calc w=1/[\s^2^(Fo^2^)+(0.0437P)^2^+2.3706P] where P=(Fo^2^+2Fc^2^)/3'
_refine_ls_weighting_scheme calc
_refine_ls_wR_factor_gt 0.0631
_refine_ls_wR_factor_ref 0.0646
_reflns_number_gt 748
_reflns_number_total 815
_reflns_threshold_expression >2sigma(I)
_cod_data_source_file ja039022msi20031007_110528.cif
_cod_data_source_block st0315as
_cod_original_sg_symbol_H-M 'R -3 c'
_cod_database_code 4112352

loop_
_symmetry_equiv_pos_as_xyz
'x, y, z'
'-y, x-y, z'
'-x+y, -x, z'
'y, x, -z+1/2'
'x-y, -y, -z+1/2'
'-x, -x+y, -z+1/2'
'x+2/3, y+1/3, z+1/3'
'-y+2/3, x-y+1/3, z+1/3'
'-x+y+2/3, -x+1/3, z+1/3'
'y+2/3, x+1/3, -z+5/6'
'x-y+2/3, -y+1/3, -z+5/6'
'-x+2/3, -x+y+1/3, -z+5/6'
'x+1/3, y+2/3, z+2/3'
'-y+1/3, x-y+2/3, z+2/3'
'-x+y+1/3, -x+2/3, z+2/3'
'y+1/3, x+2/3, -z+7/6'
'x-y+1/3, -y+2/3, -z+7/6'
'-x+1/3, -x+y+2/3, -z+7/6'
'-x, -y, -z'
'y, -x+y, -z'
'x-y, x, -z'
'-y, -x, z-1/2'
'-x+y, y, z-1/2'
'x, x-y, z-1/2'
'-x+2/3, -y+1/3, -z+1/3'
'y+2/3, -x+y+1/3, -z+1/3'
'x-y+2/3, x+1/3, -z+1/3'
'-y+2/3, -x+1/3, z-1/6'
'-x+y+2/3, y+1/3, z-1/6'
'x+2/3, x-y+1/3, z-1/6'
'-x+1/3, -y+2/3, -z+2/3'
'y+1/3, -x+y+2/3, -z+2/3'
'x-y+1/3, x+2/3, -z+2/3'
'-y+1/3, -x+2/3, z+1/6'
'-x+y+1/3, y+2/3, z+1/6'
'x+1/3, x-y+2/3, z+1/6'

loop_
_atom_site_label
_atom_site_type_symbol
_atom_site_fract_x
_atom_site_fract_y
_atom_site_fract_z
_atom_site_U_iso_or_equiv
_atom_site_adp_type
_atom_site_occupancy
_atom_site_symmetry_multiplicity
_atom_site_calc_flag
_atom_site_refinement_flags
Zn Zn 0.375537(14) 0.375537(14) 0.2500 0.02004(14) Uani 1 2 d S
F1 F 0.41221(8) 0.3333 0.0833 0.0255(3) Uani 1 2 d S
C1 C 0.37251(13) 0.21493(12) 0.33085(17) 0.0244(4) Uani 1 1 d .
H1 H 0.4050 0.2157 0.2587 0.029 Uiso 0.50 1 d PR
N1 N 0.4297(2) 0.2187(2) 0.2348(3) 0.0278(7) Uani 0.50 1 d P
H1A H 0.4593 0.2639 0.1898 0.033 Uiso 0.50 1 d PR
H1B H 0.4352 0.1758 0.2206 0.033 Uiso 0.50 1 d PR
N2 N 0.35905(9) 0.27668(9) 0.35996(14) 0.0208(3) Uani 1 1 d .
N3 N 0.3333 0.15018(11) 0.4167 0.0264(5) Uani 1 2 d S
O1S O 0.609(2) 0.2797(17) 0.280(4) 0.100 Uiso 0.127(10) 1 d P
O2S O 0.5121(14) 0.2545(19) 0.060(2) 0.100 Uiso 0.172(9) 1 d P
O3S O 0.500(3) 0.187(3) 0.133(5) 0.100 Uiso 0.066(6) 1 d P
O4S O 0.6667 0.3333 0.187(5) 0.100 Uiso 0.134(12) 3 d SP
O5S O 0.578(2) 0.280(2) 0.337(4) 0.100 Uiso 0.116(10) 1 d P
O6S O 0.535(2) 0.299(3) 0.099(5) 0.100 Uiso 0.101(10) 1 d P
O7S O 0.578(2) 0.272(2) 0.003(4) 0.100 Uiso 0.090(8) 1 d P
O8S O 0.567(4) 0.338(4) 0.182(6) 0.100 Uiso 0.063(7) 1 d P
O9S O 0.594(5) 0.223(6) -0.027(8) 0.100 Uiso 0.045(7) 1 d P

loop_
_atom_site_aniso_label
_atom_site_aniso_U_11
_atom_site_aniso_U_22
_atom_site_aniso_U_33
_atom_site_aniso_U_23
_atom_site_aniso_U_13
_atom_site_aniso_U_12
Zn 0.01774(16) 0.01774(16) 0.02172(19) 0.00348(5) -0.00348(5) 0.00668(12)
F1 0.0236(5) 0.0323(8) 0.0234(8) 0.0061(6) 0.0031(3) 0.0161(4)
C1 0.0345(9) 0.0235(8) 0.0175(8) 0.0029(7) 0.0072(7) 0.0161(7)
N1 0.0359(16) 0.0313(17) 0.0243(15) 0.0097(13) 0.0131(13) 0.0227(15)
N2 0.0277(8) 0.0218(7) 0.0142(7) 0.0014(5) 0.0008(6) 0.0133(6)
N3 0.0404(13) 0.0231(7) 0.0215(10) 0.0067(5) 0.0135(9) 0.0202(6)

loop_
_atom_type_symbol
_atom_type_description
_atom_type_scat_dispersion_real
_atom_type_scat_dispersion_imag
_atom_type_scat_source
C C 0.0033 0.0016 'International Tables Vol C Tables 4.2.6.8 and 6.1.1.4'
H H 0.0000 0.0000 'International Tables Vol C Tables 4.2.6.8 and 6.1.1.4'
N N 0.0061 0.0033 'International Tables Vol C Tables 4.2.6.8 and 6.1.1.4'
O O 0.0106 0.0060 'International Tables Vol C Tables 4.2.6.8 and 6.1.1.4'
F F 0.0171 0.0103 'International Tables Vol C Tables 4.2.6.8 and 6.1.1.4'
Zn Zn 0.2839 1.4301 'International Tables Vol C Tables 4.2.6.8 and 6.1.1.4'

loop_
_geom_angle_atom_site_label_1
_geom_angle_atom_site_label_2
_geom_angle_atom_site_label_3
_geom_angle
_geom_angle_site_symmetry_1
_geom_angle_site_symmetry_3
N3 Zn N2 121.94(4) 32 4
N3 Zn N2 121.94(4) 32 .
N2 Zn N2 116.12(9) 4 .
N3 Zn F1 91.41(2) 32 .
N2 Zn F1 87.43(5) 4 .
N2 Zn F1 91.08(4) . .
N3 Zn F1 91.41(2) 32 8
N2 Zn F1 91.07(4) 4 8
N2 Zn F1 87.43(5) . 8
F1 Zn F1 177.18(4) . 8
Zn F1 Zn 118.19(7) 15_554 .
N2 C1 N3 112.44(16) . .
N2 C1 N1 124.9(2) . .
N3 C1 N1 122.1(2) . .
C1 N2 N2 105.88(10) . 12
C1 N2 Zn 131.27(12) . .
N2 N2 Zn 120.88(6) 12 .
C1 N3 C1 103.4(2) . 12
C1 N3 Zn 128.31(10) . 33_545
C1 N3 Zn 128.32(10) 12 33_545
O5S O1S O5S 101(4) . 33_545
O5S O1S O9S 91(6) . 16_544
O5S O1S O9S 131(6) 33_545 16_544
O5S O1S O7S 138(5) . 16_544
O5S O1S O7S 93(5) 33_545 16_544
O9S O1S O7S 53(4) 16_544 16_544
O5S O1S O4S 139(4) . .
O5S O1S O4S 111(4) 33_545 .
O9S O1S O4S 87(5) 16_544 .
O7S O1S O4S 66(3) 16_544 .
O5S O1S O1S 43(4) . 32
O5S O1S O1S 103(6) 33_545 32
O9S O1S O1S 117(5) 16_544 32
O7S O1S O1S 164(4) 16_544 32
O4S O1S O1S 103(2) . 32
O5S O1S O1S 91(5) . 33_545
O5S O1S O1S 32(3) 33_545 33_545
O9S O1S O1S 163(5) 16_544 33_545
O7S O1S O1S 119(4) 16_544 33_545
O4S O1S O1S 103(2) . 33_545
O1S O1S O1S 75(4) 32 33_545
O5S O1S O5S 58(3) . 32
O5S O1S O5S 129(6) 33_545 32
O9S O1S O5S 97(5) 16_544 32
O7S O1S O5S 135(3) 16_544 32
O4S O1S O5S 81(2) . 32
O1S O1S O5S 28.7(13) 32 32
O1S O1S O5S 98(3) 33_545 32
O5S O1S O1S 92(4) . 3_665
O5S O1S O1S 120(3) 33_545 3_665
O9S O1S O1S 106(5) 16_544 3_665
O7S O1S O1S 115(2) 16_544 3_665
O4S O1S O1S 50.0(15) . 3_665
O1S O1S O1S 52.7(19) 32 3_665
O1S O1S O1S 90.001(5) 33_545 3_665
O5S O1S O1S 34.8(18) 32 3_665
O5S O1S O1S 130(4) . 2_655
O5S O1S O1S 68(3) 33_545 2_655
O9S O1S O1S 135(5) 16_544 2_655
O7S O1S O1S 92(3) 16_544 2_655
O4S O1S O1S 50.0(15) . 2_655
O1S O1S O1S 89.998(4) 32 2_655
O1S O1S O1S 52.7(19) 33_545 2_655
O5S O1S O1S 90.9(19) 32 2_655
O1S O1S O1S 60.000(8) 3_665 2_655
O6S O2S O7S 91(4) . .
O6S O2S O3S 116(4) . .
O7S O2S O3S 100(3) . .
O6S O2S O8S 61(5) . 17_554
O7S O2S O8S 55(3) . 17_554
O3S O2S O8S 153(4) . 17_554
O6S O2S O9S 61(4) . 16_544
O7S O2S O9S 88(4) . 16_544
O3S O2S O9S 57(4) . 16_544
O8S O2S O9S 108(4) 17_554 16_544
O6S O2S O3S 141(4) . 16_544
O7S O2S O3S 69(3) . 16_544
O3S O2S O3S 43(3) . 16_544
O8S O2S O3S 120(3) 17_554 16_544
O9S O2S O3S 85(4) 16_544 16_544
O6S O2S O6S 26(4) . 17_554
O7S O2S O6S 78(2) . 17_554
O3S O2S O6S 141(3) . 17_554
O8S O2S O6S 36(3) 17_554 17_554
O9S O2S O6S 84(4) 16_544 17_554
O3S O2S O6S 145(3) 16_544 17_554
O3S O3S O2S 86(5) 16_544 .
O3S O3S O9S 119(4) 16_544 16_544
O2S O3S O9S 68(4) . 16_544
O3S O3S O7S 84(3) 16_544 16_544
O2S O3S O7S 85(3) . 16_544
O9S O3S O7S 41(4) 16_544 16_544
O3S O3S O2S 52(4) 16_544 16_544
O2S O3S O2S 106(3) . 16_544
O9S O3S O2S 83(5) 16_544 16_544
O7S O3S O2S 42(2) 16_544 16_544
O1S O4S O1S 80(3) 2_655 .
O1S O4S O1S 80(3) 2_655 3_665
O1S O4S O1S 80(3) . 3_665
O1S O4S O7S 132(4) 2_655 17_554
O1S O4S O7S 103(3) . 17_554
O1S O4S O7S 54(2) 3_665 17_554
O1S O4S O7S 103(3) 2_655 16_544
O1S O4S O7S 54(2) . 16_544
O1S O4S O7S 132(4) 3_665 16_544
O7S O4S O7S 117.6(15) 17_554 16_544
O1S O4S O7S 54(2) 2_655 18_654
O1S O4S O7S 132(4) . 18_654
O1S O4S O7S 103(3) 3_665 18_654
O7S O4S O7S 117.6(15) 17_554 18_654
O7S O4S O7S 117.6(15) 16_544 18_654
O1S O4S O9S 98(3) 2_655 17_554
O1S O4S O9S 121(4) . 17_554
O1S O4S O9S 43(3) 3_665 17_554
O7S O4S O9S 39(2) 17_554 17_554
O7S O4S O9S 156(3) 16_544 17_554
O7S O4S O9S 83(3) 18_654 17_554
O1S O4S O9S 121(4) 2_655 16_544
O1S O4S O9S 43(3) . 16_544
O1S O4S O9S 99(3) 3_665 16_544
O7S O4S O9S 83(3) 17_554 16_544
O7S O4S O9S 39(2) 16_544 16_544
O7S O4S O9S 156(3) 18_654 16_544
O9S O4S O9S 119.9(4) 17_554 16_544
O1S O4S O9S 43(3) 2_655 18_654
O1S O4S O9S 98(3) . 18_654
O1S O4S O9S 121(4) 3_665 18_654
O7S O4S O9S 156(3) 17_554 18_654
O7S O4S O9S 83(3) 16_544 18_654
O7S O4S O9S 39(2) 18_654 18_654
O9S O4S O9S 119.9(4) 17_554 18_654
O9S O4S O9S 119.9(4) 16_544 18_654
O1S O5S O1S 104(6) . 32
O1S O5S O5S 93(4) . 32
O1S O5S O5S 34(2) 32 32
O1S O5S O5S 46(3) . 33_545
O1S O5S O5S 105(3) 32 33_545
O5S O5S O5S 119.8(6) 32 33_545
O1S O5S O9S 56(5) . 16_544
O1S O5S O9S 131(6) 32 16_544
O5S O5S O9S 98(5) 32 16_544
O5S O5S O9S 91(5) 33_545 16_544
O1S O5S O8S 123(5) . 33_545
O1S O5S O8S 88(5) 32 33_545
O5S O5S O8S 120(5) 32 33_545
O5S O5S O8S 78(3) 33_545 33_545
O9S O5S O8S 141(5) 16_544 33_545
O1S O5S O1S 61(5) . 33_545
O1S O5S O1S 78(4) 32 33_545
O5S O5S O1S 99.3(19) 32 33_545
O5S O5S O1S 28.7(14) 33_545 33_545
O9S O5S O1S 115(5) 16_544 33_545
O8S O5S O1S 69(2) 33_545 33_545
O1S O5S O7S 140(5) . 24_556
O1S O5S O7S 50(4) 32 24_556
O5S O5S O7S 78(4) 32 24_556
O5S O5S O7S 106(4) 33_545 24_556
O9S O5S O7S 163(5) 16_544 24_556
O8S O5S O7S 43(3) 33_545 24_556
O1S O5S O7S 82(2) 33_545 24_556
O2S O6S O8S 153(6) . .
O2S O6S O6S 135(8) . 17_554
O8S O6S O6S 69(6) . 17_554
O2S O6S O8S 84(6) . 17_554
O8S O6S O8S 116(6) . 17_554
O6S O6S O8S 52(4) 17_554 17_554
O2S O6S O9S 87(5) . 16_544
O8S O6S O9S 67(5) . 16_544
O6S O6S O9S 129(7) 17_554 16_544
O8S O6S O9S 134(6) 17_554 16_544
O2S O6S O7S 56(3) . .
O8S O6S O7S 121(5) . .
O6S O6S O7S 96(4) 17_554 .
O8S O6S O7S 53(4) 17_554 .
O9S O6S O7S 86(4) 16_544 .
O2S O6S O2S 154(4) . 17_554
O8S O6S O2S 52(4) . 17_554
O6S O6S O2S 18(4) 17_554 17_554
O8S O6S O2S 70(4) 17_554 17_554
O9S O6S O2S 115(5) 16_544 17_554
O7S O6S O2S 109(3) . 17_554
O9S O7S O2S 123(6) . .
O9S O7S O8S 156(7) . 17_554
O2S O7S O8S 71(4) . 17_554
O9S O7S O1S 59(5) . 16_544
O2S O7S O1S 145(4) . 16_544
O8S O7S O1S 98(5) 17_554 16_544
O9S O7S O6S 148(6) . .
O2S O7S O6S 33.3(19) . .
O8S O7S O6S 54(4) 17_554 .
O1S O7S O6S 152(4) 16_544 .
O9S O7S O4S 86(5) . 16_544
O2S O7S O4S 148(4) . 16_544
O8S O7S O4S 88(4) 17_554 16_544
O1S O7S O4S 59(3) 16_544 16_544
O6S O7S O4S 115(4) . 16_544
O9S O7S O3S 53(5) . 16_544
O2S O7S O3S 70(3) . 16_544
O8S O7S O3S 136(5) 17_554 16_544
O1S O7S O3S 104(4) 16_544 16_544
O6S O7S O3S 98(3) . 16_544
O4S O7S O3S 136(3) 16_544 16_544
O9S O7S O5S 91(5) . 24
O2S O7S O5S 112(3) . 24
O8S O7S O5S 66(4) 17_554 24
O1S O7S O5S 37(2) 16_544 24
O6S O7S O5S 117(3) . 24
O4S O7S O5S 78(3) 16_544 24
O3S O7S O5S 114(3) 16_544 24
O9S O7S O7S 77(5) . 16_544
O2S O7S O7S 84(3) . 16_544
O8S O7S O7S 126(5) 17_554 16_544
O1S O7S O7S 126(4) 16_544 16_544
O6S O7S O7S 79(3) . 16_544
O4S O7S O7S 90(3) 16_544 16_544
O3S O7S O7S 68(2) 16_544 16_544
O5S O7S O7S 163(4) 24 16_544
O6S O8S O7S 118(7) . 17_554
O6S O8S O6S 59(6) . 17_554
O7S O8S O6S 73(5) 17_554 17_554
O6S O8S O9S 67(5) . 16_544
O7S O8S O9S 117(6) 17_554 16_544
O6S O8S O9S 120(7) 17_554 16_544
O6S O8S O2S 93(5) . 17_554
O7S O8S O2S 54(3) 17_554 17_554
O6S O8S O2S 35(3) 17_554 17_554
O9S O8S O2S 152(6) 16_544 17_554
O6S O8S O5S 160(6) . 32
O7S O8S O5S 72(4) 17_554 32
O6S O8S O5S 139(6) 17_554 32
O9S O8S O5S 94(5) 16_544 32
O2S O8S O5S 106(4) 17_554 32
O7S O9S O1S 68(6) . 16_544
O7S O9S O6S 116(7) . 16_544
O1S O9S O6S 138(8) 16_544 16_544
O7S O9S O8S 123(8) . 16_544
O1S O9S O8S 95(6) 16_544 16_544
O6S O9S O8S 46(4) 16_544 16_544
O7S O9S O3S 86(6) . 16_544
O1S O9S O3S 134(7) 16_544 16_544
O6S O9S O3S 87(6) 16_544 16_544
O8S O9S O3S 131(7) 16_544 16_544
O7S O9S O5S 99(7) . 16_544
O1S O9S O5S 33(3) 16_544 16_544
O6S O9S O5S 131(7) 16_544 16_544
O8S O9S O5S 87(6) 16_544 16_544
O3S O9S O5S 130(7) 16_544 16_544
O7S O9S O2S 103(6) . 16_544
O1S O9S O2S 163(8) 16_544 16_544
O6S O9S O2S 32(3) 16_544 16_544
O8S O9S O2S 78(5) 16_544 16_544
O3S O9S O2S 55(4) 16_544 16_544
O5S O9S O2S 158(7) 16_544 16_544
O7S O9S O4S 55(4) . 16_544
O1S O9S O4S 50(4) 16_544 16_544
O6S O9S O4S 96(5) 16_544 16_544
O8S O9S O4S 72(5) 16_544 16_544
O3S O9S O4S 138(6) 16_544 16_544
O5S O9S O4S 78(5) 16_544 16_544
O2S O9S O4S 113(5) 16_544 16_544

loop_
_geom_bond_atom_site_label_1
_geom_bond_atom_site_label_2
_geom_bond_distance
_geom_bond_site_symmetry_2
Zn N3 1.998(2) 32
Zn N2 2.0177(15) 4
Zn N2 2.0177(15) .
Zn F1 2.0814(8) .
Zn F1 2.0815(8) 8
F1 Zn 2.0814(8) 15_554
C1 N2 1.317(2) .
C1 N3 1.348(2) .
C1 N1 1.400(3) .
N2 N2 1.394(3) 12
N3 C1 1.348(2) 12
N3 Zn 1.998(2) 33_545
O1S O5S 0.81(4) .
O1S O5S 1.04(4) 33_545
O1S O9S 1.22(9) 16_544
O1S O7S 1.31(5) 16_544
O1S O4S 1.38(5) .
O1S O1S 1.47(6) 32
O1S O1S 1.47(6) 33_545
O1S O5S 1.68(5) 32
O1S O1S 1.78(5) 3_665
O1S O1S 1.78(5) 2_655
O2S O6S 0.81(4) .
O2S O7S 1.23(4) .
O2S O3S 1.36(5) .
O2S O8S 1.42(6) 17_554
O2S O9S 1.53(9) 16_544
O2S O3S 1.73(6) 16_544
O2S O6S 1.82(7) 17_554
O3S O3S 1.18(9) 16_544
O3S O9S 1.38(9) 16_544
O3S O7S 1.71(7) 16_544
O3S O2S 1.73(6) 16_544
O4S O1S 1.38(5) 2_655
O4S O1S 1.38(5) 3_665
O4S O7S 1.48(4) 17_554
O4S O7S 1.48(4) 16_544
O4S O7S 1.48(4) 18_654
O4S O9S 1.80(9) 17_554
O4S O9S 1.80(9) 16_544
O4S O9S 1.80(9) 18_654
O5S O1S 1.04(4) 32
O5S O5S 1.43(4) 32
O5S O5S 1.43(4) 33_545
O5S O9S 1.47(9) 16_544
O5S O8S 1.65(7) 33_545
O5S O1S 1.68(5) 33_545
O5S O7S 1.72(7) 24_556
O6S O8S 1.06(7) .
O6S O6S 1.15(8) 17_554
O6S O8S 1.25(7) 17_554
O6S O9S 1.34(8) 16_544
O6S O7S 1.48(6) .
O6S O2S 1.82(7) 17_554
O7S O9S 1.13(8) .
O7S O8S 1.23(6) 17_554
O7S O1S 1.31(5) 16_544
O7S O4S 1.48(4) 16_544
O7S O3S 1.71(7) 16_544
O7S O5S 1.72(7) 24
O7S O7S 1.82(8) 16_544
O8S O7S 1.23(6) 17_554
O8S O6S 1.25(7) 17_554
O8S O9S 1.34(9) 16_544
O8S O2S 1.42(6) 17_554
O8S O5S 1.65(7) 32
O9S O1S 1.22(9) 16_544
O9S O6S 1.34(8) 16_544
O9S O8S 1.34(9) 16_544
O9S O3S 1.38(9) 16_544
O9S O5S 1.47(9) 16_544
O9S O2S 1.53(9) 16_544
O9S O4S 1.80(9) 16_544

loop_
_geom_torsion_atom_site_label_1
_geom_torsion_atom_site_label_2
_geom_torsion_atom_site_label_3
_geom_torsion_atom_site_label_4
_geom_torsion
_geom_torsion_site_symmetry_1
_geom_torsion_site_symmetry_4
N3 Zn F1 Zn -126.705(4) 32 15_554
N2 Zn F1 Zn -4.79(4) 4 15_554
N2 Zn F1 Zn 111.31(4) . 15_554
F1 Zn F1 Zn 53.269(4) 8 15_554
N3 C1 N2 N2 0.3(2) . 12
N1 C1 N2 N2 -171.2(2) . 12
N3 C1 N2 Zn -163.39(10) . .
N1 C1 N2 Zn 25.1(3) . .
N3 Zn N2 C1 -89.11(17) 32 .
N2 Zn N2 C1 90.88(17) 4 .
F1 Zn N2 C1 3.21(17) . .
F1 Zn N2 C1 -179.18(17) 8 .
N3 Zn N2 N2 109.27(16) 32 12
N2 Zn N2 N2 -70.73(16) 4 12
F1 Zn N2 N2 -158.40(16) . 12
F1 Zn N2 N2 19.21(16) 8 12
N2 C1 N3 C1 -0.11(9) . 12
N1 C1 N3 C1 171.6(3) . 12
N2 C1 N3 Zn 179.89(9) . 33_545
N1 C1 N3 Zn -8.4(3) . 33_545
O6S O2S O3S O3S -138(4) . 16_544
O7S O2S O3S O3S -43(4) . 16_544
O8S O2S O3S O3S -61(10) 17_554 16_544
O9S O2S O3S O3S -123(5) 16_544 16_544
O6S O2S O3S O3S -125(4) 17_554 16_544
O6S O2S O3S O9S -15(6) . 16_544
O7S O2S O3S O9S 80(5) . 16_544
O8S O2S O3S O9S 62(10) 17_554 16_544
O3S O2S O3S O9S 123(5) 16_544 16_544
O6S O2S O3S O9S -2(7) 17_554 16_544
O6S O2S O3S O7S -54(4) . 16_544
O7S O2S O3S O7S 42(4) . 16_544
O8S O2S O3S O7S 23(10) 17_554 16_544
O9S O2S O3S O7S -39(4) 16_544 16_544
O3S O2S O3S O7S 85(3) 16_544 16_544
O6S O2S O3S O7S -41(5) 17_554 16_544
O6S O2S O3S O2S -90(4) . 16_544
O7S O2S O3S O2S 5(4) . 16_544
O8S O2S O3S O2S -13(10) 17_554 16_544
O9S O2S O3S O2S -75(5) 16_544 16_544
O3S O2S O3S O2S 48(3) 16_544 16_544
O6S O2S O3S O2S -77(5) 17_554 16_544
O5S O1S O4S O1S 108(6) . 2_655
O5S O1S O4S O1S -30(5) 33_545 2_655
O9S O1S O4S O1S -164(5) 16_544 2_655
O7S O1S O4S O1S -114(4) 16_544 2_655
O1S O1S O4S O1S 79.1(16) 32 2_655
O1S O1S O4S O1S 2(2) 33_545 2_655
O5S O1S O4S O1S 99(2) 32 2_655
O1S O1S O4S O1S 81(2) 3_665 2_655
O5S O1S O4S O1S 27(8) . 3_665
O5S O1S O4S O1S -112(3) 33_545 3_665
O9S O1S O4S O1S 114(5) 16_544 3_665
O7S O1S O4S O1S 165(3) 16_544 3_665
O1S O1S O4S O1S -2(2) 32 3_665
O1S O1S O4S O1S -79.1(16) 33_545 3_665
O5S O1S O4S O1S 17(3) 32 3_665
O1S O1S O4S O1S -81(2) 2_655 3_665
O5S O1S O4S O7S -23(9) . 17_554
O5S O1S O4S O7S -161(4) 33_545 17_554
O9S O1S O4S O7S 65(5) 16_544 17_554
O7S O1S O4S O7S 115(3) 16_544 17_554
O1S O1S O4S O7S -52(4) 32 17_554
O1S O1S O4S O7S -129(4) 33_545 17_554
O5S O1S O4S O7S -33(4) 32 17_554
O1S O1S O4S O7S -50(3) 3_665 17_554
O1S O1S O4S O7S -131(4) 2_655 17_554
O5S O1S O4S O7S -138(9) . 16_544
O5S O1S O4S O7S 84(5) 33_545 16_544
O9S O1S O4S O7S -50(4) 16_544 16_544
O1S O1S O4S O7S -167(3) 32 16_544
O1S O1S O4S O7S 116(4) 33_545 16_544
O5S O1S O4S O7S -148(3) 32 16_544
O1S O1S O4S O7S -165(3) 3_665 16_544
O1S O1S O4S O7S 114(4) 2_655 16_544
O5S O1S O4S O7S 125(8) . 18_654
O5S O1S O4S O7S -13(7) 33_545 18_654
O9S O1S O4S O7S -147(5) 16_544 18_654
O7S O1S O4S O7S -97(3) 16_544 18_654
O1S O1S O4S O7S 96(4) 32 18_654
O1S O1S O4S O7S 19(5) 33_545 18_654
O5S O1S O4S O7S 115(4) 32 18_654
O1S O1S O4S O7S 98(5) 3_665 18_654
O1S O1S O4S O7S 17(4) 2_655 18_654
O5S O1S O4S O9S 14(9) . 17_554
O5S O1S O4S O9S -124(5) 33_545 17_554
O9S O1S O4S O9S 102(3) 16_544 17_554
O7S O1S O4S O9S 152(4) 16_544 17_554
O1S O1S O4S O9S -15(4) 32 17_554
O1S O1S O4S O9S -92(5) 33_545 17_554
O5S O1S O4S O9S 5(4) 32 17_554
O1S O1S O4S O9S -12(4) 3_665 17_554
O1S O1S O4S O9S -94(5) 2_655 17_554
O5S O1S O4S O9S -88(9) . 16_544
O5S O1S O4S O9S 134(7) 33_545 16_544
O7S O1S O4S O9S 50(4) 16_544 16_544
O1S O1S O4S O9S -117(5) 32 16_544
O1S O1S O4S O9S 166(6) 33_545 16_544
O5S O1S O4S O9S -97(5) 32 16_544
O1S O1S O4S O9S -114(5) 3_665 16_544
O1S O1S O4S O9S 164(5) 2_655 16_544
O5S O1S O4S O9S 147(8) . 18_654
O5S O1S O4S O9S 8(6) 33_545 18_654
O9S O1S O4S O9S -126(4) 16_544 18_654
O7S O1S O4S O9S -75(3) 16_544 18_654
O1S O1S O4S O9S 118(3) 32 18_654
O1S O1S O4S O9S 41(4) 33_545 18_654
O5S O1S O4S O9S 137(3) 32 18_654
O1S O1S O4S O9S 120(4) 3_665 18_654
O1S O1S O4S O9S 39(3) 2_655 18_654
O5S O1S O5S O1S 97(5) 33_545 32
O9S O1S O5S O1S -130(5) 16_544 32
O7S O1S O5S O1S -156(5) 16_544 32
O4S O1S O5S O1S -44(9) . 32
O1S O1S O5S O1S 66(5) 33_545 32
O5S O1S O5S O1S -32(2) 32 32
O1S O1S O5S O1S -24(5) 3_665 32
O1S O1S O5S O1S 28(8) 2_655 32
O5S O1S O5S O5S 130(5) 33_545 32
O9S O1S O5S O5S -98(5) 16_544 32
O7S O1S O5S O5S -123(5) 16_544 32
O4S O1S O5S O5S -11(8) . 32
O1S O1S O5S O5S 32(2) 32 32
O1S O1S O5S O5S 99(4) 33_545 32
O1S O1S O5S O5S 9(4) 3_665 32
O1S O1S O5S O5S 60(7) 2_655 32
O9S O1S O5S O5S 133(6) 16_544 33_545
O7S O1S O5S O5S 107(7) 16_544 33_545
O4S O1S O5S O5S -141(9) . 33_545
O1S O1S O5S O5S -97(5) 32 33_545
O1S O1S O5S O5S -31(3) 33_545 33_545
O5S O1S O5S O5S -130(5) 32 33_545
O1S O1S O5S O5S -121(4) 3_665 33_545
O1S O1S O5S O5S -70(5) 2_655 33_545
O5S O1S O5S O9S -133(6) 33_545 16_544
O7S O1S O5S O9S -26(6) 16_544 16_544
O4S O1S O5S O9S 86(9) . 16_544
O1S O1S O5S O9S 130(5) 32 16_544
O1S O1S O5S O9S -163(5) 33_545 16_544
O5S O1S O5S O9S 98(5) 32 16_544
O1S O1S O5S O9S 107(5) 3_665 16_544
O1S O1S O5S O9S 158(7) 2_655 16_544
O5S O1S O5S O8S 0(7) 33_545 33_545
O9S O1S O5S O8S 133(6) 16_544 33_545
O7S O1S O5S O8S 107(8) 16_544 33_545
O4S O1S O5S O8S -141(5) . 33_545
O1S O1S O5S O8S -97(7) 32 33_545
O1S O1S O5S O8S -30(5) 33_545 33_545
O5S O1S O5S O8S -129(6) 32 33_545
O1S O1S O5S O8S -120(4) 3_665 33_545
O1S O1S O5S O8S -69(6) 2_655 33_545
O5S O1S O5S O1S 31(3) 33_545 33_545
O9S O1S O5S O1S 163(5) 16_544 33_545
O7S O1S O5S O1S 138(7) 16_544 33_545
O4S O1S O5S O1S -110(6) . 33_545
O1S O1S O5S O1S -66(5) 32 33_545
O5S O1S O5S O1S -99(4) 32 33_545
O1S O1S O5S O1S -90.02(18) 3_665 33_545
O1S O1S O5S O1S -39(4) 2_655 33_545
O5S O1S O5S O7S 55(8) 33_545 24_556
O9S O1S O5S O7S -173(7) 16_544 24_556
O7S O1S O5S O7S 162(6) 16_544 24_556
O4S O1S O5S O7S -86(9) . 24_556
O1S O1S O5S O7S -43(6) 32 24_556
O1S O1S O5S O7S 24(7) 33_545 24_556
O5S O1S O5S O7S -75(5) 32 24_556
O1S O1S O5S O7S -66(7) 3_665 24_556
O1S O1S O5S O7S -15(10) 2_655 24_556
O7S O2S O6S O8S -92(14) . .
O3S O2S O6S O8S 9(15) . .
O8S O2S O6S O8S -140(16) 17_554 .
O9S O2S O6S O8S -5(13) 16_544 .
O3S O2S O6S O8S -37(17) 16_544 .
O6S O2S O6S O8S -152(16) 17_554 .
O7S O2S O6S O6S 60(4) . 17_554
O3S O2S O6S O6S 161(3) . 17_554
O8S O2S O6S O6S 12(3) 17_554 17_554
O9S O2S O6S O6S 147(6) 16_544 17_554
O3S O2S O6S O6S 115(5) 16_544 17_554
O7S O2S O6S O8S 48(4) . 17_554
O3S O2S O6S O8S 149(4) . 17_554
O9S O2S O6S O8S 135(5) 16_544 17_554
O3S O2S O6S O8S 103(6) 16_544 17_554
O6S O2S O6S O8S -12(3) 17_554 17_554
O7S O2S O6S O9S -87(4) . 16_544
O3S O2S O6S O9S 14(6) . 16_544
O8S O2S O6S O9S -135(5) 17_554 16_544
O3S O2S O6S O9S -31(8) 16_544 16_544
O6S O2S O6S O9S -147(6) 17_554 16_544
O3S O2S O6S O7S 101(4) . .
O8S O2S O6S O7S -48(4) 17_554 .
O9S O2S O6S O7S 87(4) 16_544 .
O3S O2S O6S O7S 55(6) 16_544 .
O6S O2S O6S O7S -60(4) 17_554 .
O7S O2S O6S O2S 62(10) . 17_554
O3S O2S O6S O2S 163(8) . 17_554
O8S O2S O6S O2S 13(8) 17_554 17_554
O9S O2S O6S O2S 148(11) 16_544 17_554
O3S O2S O6S O2S 117(9) 16_544 17_554
O6S O2S O6S O2S 2(6) 17_554 17_554
O6S O2S O7S O9S 149(7) . .
O3S O2S O7S O9S 32(7) . .
O8S O2S O7S O9S -158(8) 17_554 .
O9S O2S O7S O9S 88(6) 16_544 .
O3S O2S O7S O9S 2(6) 16_544 .
O6S O2S O7S O9S 172(7) 17_554 .
O6S O2S O7S O8S -53(5) . 17_554
O3S O2S O7S O8S -170(5) . 17_554
O9S O2S O7S O8S -114(5) 16_544 17_554
O3S O2S O7S O8S 160(4) 16_544 17_554
O6S O2S O7S O8S -30(3) 17_554 17_554
O6S O2S O7S O1S -129(7) . 16_544
O3S O2S O7S O1S 114(7) . 16_544
O8S O2S O7S O1S -76(8) 17_554 16_544
O9S O2S O7S O1S 170(8) 16_544 16_544
O3S O2S O7S O1S 85(8) 16_544 16_544
O6S O2S O7S O1S -106(8) 17_554 16_544
O3S O2S O7S O6S -117(4) . .
O8S O2S O7S O6S 53(5) 17_554 .
O9S O2S O7S O6S -61(4) 16_544 .
O3S O2S O7S O6S -146(4) 16_544 .
O6S O2S O7S O6S 23(4) 17_554 .
O6S O2S O7S O4S -3(9) . 16_544
O3S O2S O7S O4S -119(8) . 16_544
O8S O2S O7S O4S 51(7) 17_554 16_544
O9S O2S O7S O4S -64(8) 16_544 16_544
O3S O2S O7S O4S -149(8) 16_544 16_544
O6S O2S O7S O4S 21(7) 17_554 16_544
O6S O2S O7S O3S 146(4) . 16_544
O3S O2S O7S O3S 30(4) . 16_544
O8S O2S O7S O3S -160(4) 17_554 16_544
O9S O2S O7S O3S 85(4) 16_544 16_544
O6S O2S O7S O3S 170(3) 17_554 16_544
O6S O2S O7S O5S -105(4) . 24
O3S O2S O7S O5S 138(3) . 24
O8S O2S O7S O5S -52(4) 17_554 24
O9S O2S O7S O5S -166(4) 16_544 24
O3S O2S O7S O5S 108(4) 16_544 24
O6S O2S O7S O5S -82(3) 17_554 24
O6S O2S O7S O7S 78(4) . 16_544
O3S O2S O7S O7S -39(3) . 16_544
O8S O2S O7S O7S 131(4) 17_554 16_544
O9S O2S O7S O7S 16(3) 16_544 16_544
O3S O2S O7S O7S -69(2) 16_544 16_544
O6S O2S O7S O7S 101(2) 17_554 16_544
O2S O6S O7S O9S -55(11) . .
O8S O6S O7S O9S 93(12) . .
O6S O6S O7S O9S 163(10) 17_554 .
O8S O6S O7S O9S -166(11) 17_554 .
O9S O6S O7S O9S 34(10) 16_544 .
O2S O6S O7S O9S 149(10) 17_554 .
O8S O6S O7S O2S 149(7) . .
O6S O6S O7S O2S -142(6) 17_554 .
O8S O6S O7S O2S -111(6) 17_554 .
O9S O6S O7S O2S 89(5) 16_544 .
O2S O6S O7S O2S -156(5) 17_554 .
O2S O6S O7S O8S 111(6) . 17_554
O8S O6S O7S O8S -100(6) . 17_554
O6S O6S O7S O8S -31(4) 17_554 17_554
O9S O6S O7S O8S -160(7) 16_544 17_554
O2S O6S O7S O8S -44(4) 17_554 17_554
O2S O6S O7S O1S 109(8) . 16_544
O8S O6S O7S O1S -103(9) . 16_544
O6S O6S O7S O1S -34(10) 17_554 16_544
O8S O6S O7S O1S -3(9) 17_554 16_544
O9S O6S O7S O1S -162(8) 16_544 16_544
O2S O6S O7S O1S -47(9) 17_554 16_544
O2S O6S O7S O4S 178(5) . 16_544
O8S O6S O7S O4S -33(7) . 16_544
O6S O6S O7S O4S 36(5) 17_554 16_544
O8S O6S O7S O4S 67(5) 17_554 16_544
O9S O6S O7S O4S -92(5) 16_544 16_544
O2S O6S O7S O4S 23(4) 17_554 16_544
O2S O6S O7S O3S -32(4) . 16_544
O8S O6S O7S O3S 117(6) . 16_544
O6S O6S O7S O3S -174(4) 17_554 16_544
O8S O6S O7S O3S -143(5) 17_554 16_544
O9S O6S O7S O3S 57(5) 16_544 16_544
O2S O6S O7S O3S 173(3) 17_554 16_544
O2S O6S O7S O5S 90(4) . 24
O8S O6S O7S O5S -121(5) . 24
O6S O6S O7S O5S -52(5) 17_554 24
O8S O6S O7S O5S -21(5) 17_554 24
O9S O6S O7S O5S 179(4) 16_544 24
O2S O6S O7S O5S -65(4) 17_554 24
O2S O6S O7S O7S -97(3) . 16_544
O8S O6S O7S O7S 51(5) . 16_544
O6S O6S O7S O7S 121(4) 17_554 16_544
O8S O6S O7S O7S 151(4) 17_554 16_544
O9S O6S O7S O7S -8(4) 16_544 16_544
O2S O6S O7S O7S 107(3) 17_554 16_544
O2S O6S O8S O7S 115(13) . 17_554
O6S O6S O8S O7S -45(5) 17_554 17_554
O8S O6S O8S O7S -21(9) 17_554 17_554
O9S O6S O8S O7S 109(7) 16_544 17_554
O7S O6S O8S O7S 40(8) . 17_554
O2S O6S O8S O7S -51(5) 17_554 17_554
O2S O6S O8S O6S 159(13) . 17_554
O8S O6S O8S O6S 24(6) 17_554 17_554
O9S O6S O8S O6S 154(5) 16_544 17_554
O7S O6S O8S O6S 84(4) . 17_554
O2S O6S O8S O6S -6(2) 17_554 17_554
O2S O6S O8S O9S 6(14) . 16_544
O6S O6S O8S O9S -154(5) 17_554 16_544
O8S O6S O8S O9S -129(6) 17_554 16_544
O7S O6S O8S O9S -69(5) . 16_544
O2S O6S O8S O9S -160(6) 17_554 16_544
O2S O6S O8S O2S 165(12) . 17_554
O6S O6S O8S O2S 6(2) 17_554 17_554
O8S O6S O8S O2S 30(7) 17_554 17_554
O9S O6S O8S O2S 160(6) 16_544 17_554
O7S O6S O8S O2S 90(5) . 17_554
O2S O6S O8S O5S -2(29) . 32
O6S O6S O8S O5S -161(18) 17_554 32
O8S O6S O8S O5S -137(13) 17_554 32
O9S O6S O8S O5S -8(17) 16_544 32
O7S O6S O8S O5S -77(18) . 32
O2S O6S O8S O5S -167(19) 17_554 32
O2S O7S O9S O1S 139(5) . 16_544
O8S O7S O9S O1S 19(16) 17_554 16_544
O6S O7S O9S O1S 171(9) . 16_544
O4S O7S O9S O1S -56(4) 16_544 16_544
O3S O7S O9S O1S 142(6) 16_544 16_544
O5S O7S O9S O1S 22(3) 24 16_544
O7S O7S O9S O1S -147(4) 16_544 16_544
O2S O7S O9S O6S -87(8) . 16_544
O8S O7S O9S O6S 154(11) 17_554 16_544
O1S O7S O9S O6S 134(9) 16_544 16_544
O6S O7S O9S O6S -54(13) . 16_544
O4S O7S O9S O6S 78(7) 16_544 16_544
O3S O7S O9S O6S -84(7) 16_544 16_544
O5S O7S O9S O6S 156(7) 24 16_544
O7S O7S O9S O6S -12(6) 16_544 16_544
O2S O7S O9S O8S -140(7) . 16_544
O8S O7S O9S O8S 100(15) 17_554 16_544
O1S O7S O9S O8S 81(8) 16_544 16_544
O6S O7S O9S O8S -108(11) . 16_544
O4S O7S O9S O8S 25(9) 16_544 16_544
O3S O7S O9S O8S -138(10) 16_544 16_544
O5S O7S O9S O8S 102(8) 24 16_544
O7S O7S O9S O8S -66(8) 16_544 16_544
O2S O7S O9S O3S -3(7) . 16_544
O8S O7S O9S O3S -122(14) 17_554 16_544
O1S O7S O9S O3S -142(6) 16_544 16_544
O6S O7S O9S O3S 30(12) . 16_544
O4S O7S O9S O3S 162(5) 16_544 16_544
O5S O7S O9S O3S -120(4) 24 16_544
O7S O7S O9S O3S 72(4) 16_544 16_544
O2S O7S O9S O5S 127(5) . 16_544
O8S O7S O9S O5S 8(18) 17_554 16_544
O1S O7S O9S O5S -12(3) 16_544 16_544
O6S O7S O9S O5S 160(7) . 16_544
O4S O7S O9S O5S -68(5) 16_544 16_544
O3S O7S O9S O5S 130(7) 16_544 16_544
O5S O7S O9S O5S 10(5) 24 16_544
O7S O7S O9S O5S -158(5) 16_544 16_544
O2S O7S O9S O2S -56(7) . 16_544
O8S O7S O9S O2S -176(12) 17_554 16_544
O1S O7S O9S O2S 165(7) 16_544 16_544
O6S O7S O9S O2S -24(13) . 16_544
O4S O7S O9S O2S 109(5) 16_544 16_544
O3S O7S O9S O2S -53(4) 16_544 16_544
O5S O7S O9S O2S -173(5) 24 16_544
O7S O7S O9S O2S 19(4) 16_544 16_544
O2S O7S O9S O4S -165(7) . 16_544
O8S O7S O9S O4S 75(14) 17_554 16_544
O1S O7S O9S O4S 56(4) 16_544 16_544
O6S O7S O9S O4S -133(11) . 16_544
O3S O7S O9S O4S -162(5) 16_544 16_544
O5S O7S O9S O4S 78(3) 24 16_544
O7S O7S O9S O4S -90(3) 16_544 16_544
